data_7214987
loop_
_publ_author_name
'Chen, Kai'
'Liang, Li-Li'
'Liu, Hao-Jing'
'Zhang, Yun-Qian'
'Xue, Sai-Feng'
'Tao, Zhu'
'Xiao, Xin'
'Zhu, Qian-Jiang'
'Lindoy, Leonard F.'
'Wei, Gang'

_publ_section_title
;
 Hydroquinone-assisted assembly of coordination polymers from lanthanides
 and cucurbit[5]uril
;
_journal_issue 23
_journal_name_full CrystEngComm
_journal_page_first 7994
_journal_paper_doi 10.1039/c2ce26200b
_journal_volume 14
_journal_year 2012
_chemical_formula_sum 'C36 H74 Cl3 Lu N20 O29'
_chemical_formula_weight 1532.47
_chemical_name_systematic
;
?
;
_space_group_IT_number 169
_symmetry_cell_setting hexagonal
_symmetry_space_group_name_Hall 'P 61'
_symmetry_space_group_name_H-M 'P 61'
_atom_sites_solution_hydrogens geom
_atom_sites_solution_primary direct
_atom_sites_solution_secondary difmap
_audit_creation_method SHELXL-97
_cell_angle_alpha 90.00
_cell_angle_beta 90.00
_cell_angle_gamma 120.00
_cell_formula_units_Z 6
_cell_length_a 14.515(4)
_cell_length_b 14.515
_cell_length_c 45.826(13)
_cell_measurement_temperature 223(2)
_cell_volume 8361(3)
_computing_structure_refinement 'SHELXL-97 (Sheldrick, 1997)'
_diffrn_ambient_temperature 223(2)
_diffrn_measured_fraction_theta_full 1.000
_diffrn_measured_fraction_theta_max 1.000
_diffrn_measurement_device_type 'Bruker Smart Apex2 CCD detector'
_diffrn_measurement_method 'phi and omega scans'
_diffrn_radiation_monochromator graphite
_diffrn_radiation_source 'fine-focus sealed tube'
_diffrn_radiation_type MoK\a
_diffrn_radiation_wavelength 0.71073
_diffrn_reflns_av_R_equivalents 0.0491
_diffrn_reflns_av_sigmaI/netI 0.0442
_diffrn_reflns_limit_h_max 17
_diffrn_reflns_limit_h_min -17
_diffrn_reflns_limit_k_max 16
_diffrn_reflns_limit_k_min -17
_diffrn_reflns_limit_l_max 52
_diffrn_reflns_limit_l_min -54
_diffrn_reflns_number 53064
_diffrn_reflns_theta_full 25.10
_diffrn_reflns_theta_max 25.10
_diffrn_reflns_theta_min 1.62
_exptl_absorpt_coefficient_mu 2.026
_exptl_absorpt_correction_T_max 0.8079
_exptl_absorpt_correction_T_min 0.6642
_exptl_absorpt_correction_type multi-scan
_exptl_absorpt_process_details SADABS
_exptl_crystal_colour colorless
_exptl_crystal_density_diffrn 1.826
_exptl_crystal_density_method 'not measured'
_exptl_crystal_description prism
_exptl_crystal_F_000 4704
_exptl_crystal_size_max 0.22
_exptl_crystal_size_mid 0.16
_exptl_crystal_size_min 0.11
_platon_squeeze_details
;
;
_refine_diff_density_max 1.458
_refine_diff_density_min -2.157
_refine_diff_density_rms 0.180
_refine_ls_abs_structure_details 'Flack H D (1983), Acta Cryst. A39, 876-881'
_refine_ls_abs_structure_Flack 0.00
_refine_ls_extinction_method none
_refine_ls_goodness_of_fit_ref 1.129
_refine_ls_hydrogen_treatment constr
_refine_ls_matrix_type full
_refine_ls_number_parameters 602
_refine_ls_number_reflns 9487
_refine_ls_number_restraints 7
_refine_ls_restrained_S_all 1.129
_refine_ls_R_factor_all 0.0725
_refine_ls_R_factor_gt 0.0701
_refine_ls_shift/su_max 0.005
_refine_ls_shift/su_mean 0.000
_refine_ls_structure_factor_coef Fsqd
_refine_ls_weighting_details 'calc w=1/[\s^2^(Fo^2^)+(0.0673P)^2^+100.2557P] where P=(Fo^2^+2Fc^2^)/3'
_refine_ls_weighting_scheme calc
_refine_ls_wR_factor_gt 0.1670
_refine_ls_wR_factor_ref 0.1684
_reflns_number_gt 9130
_reflns_number_total 9487
_reflns_threshold_expression >2sigma(I)
_cod_data_source_file c2ce26200b.txt
_cod_data_source_block 08
_cod_database_code 7214987

loop_
_symmetry_equiv_pos_as_xyz
'x, y, z'
'-x, -y, z+1/2'
'-y, x-y, z+1/3'
'-x+y, -x, z+2/3'
'x-y, x, z+1/6'
'y, -x+y, z+5/6'

loop_
_atom_site_label
_atom_site_type_symbol
_atom_site_fract_x
_atom_site_fract_y
_atom_site_fract_z
_atom_site_U_iso_or_equiv
_atom_site_adp_type
_atom_site_occupancy
_atom_site_symmetry_multiplicity
_atom_site_calc_flag
_atom_site_refinement_flags
_atom_site_disorder_assembly
_atom_site_disorder_group
Cl1 Cl -0.8287(10) -1.4315(11) 0.1473(4) 0.106(5) Uani 0.50 1 d P . .
Cl2 Cl -1.0082(13) -1.5959(16) 0.1245(6) 0.160(9) Uani 0.50 1 d P . .
Cl3 Cl -1.032(3) -1.555(3) 0.0600(13) 0.160(9) Uani 0.232(18) 1 d P A 1
Cl4 Cl -0.875(2) -1.5545(16) 0.0460(12) 0.53(4) Uani 0.768(18) 1 d P A 2
Cl5 Cl -0.937(3) -0.7851(13) 0.0881(10) 0.56(3) Uani 1 1 d . . .
O1W O -0.4802(6) -1.1503(6) 0.0944(3) 0.0310(18) Uani 1 1 d . . .
O2W O -0.4607(6) -1.4359(6) 0.0928(2) 0.0298(18) Uani 1 1 d . . .
O3W O -0.6670(7) -1.4962(7) 0.0839(2) 0.030(2) Uani 1 1 d . . .
O4W O -0.6716(6) -1.3067(6) 0.1110(2) 0.0279(19) Uani 1 1 d . . .
Lu1 Lu -0.53219(3) -1.32578(4) 0.09496(8) 0.01907(13) Uani 1 1 d . . .
C31 C -0.8593(9) -1.0073(9) 0.1073(3) 0.056(6) Uani 1 1 d D . .
C32 C -0.9260(14) -1.0405(15) 0.0834(3) 0.075(7) Uani 1 1 d D . .
H32 H -0.9460 -0.9954 0.0741 0.090 Uiso 1 1 calc R . .
C33 C -0.9620(17) -1.1429(14) 0.0737(4) 0.082(7) Uani 1 1 d D . .
H33 H -1.0045 -1.1691 0.0569 0.098 Uiso 1 1 calc R . .
C34 C -0.9335(14) -1.2057(17) 0.0896(4) 0.095(10) Uani 1 1 d D . .
C35 C -0.8608(14) -1.1721(10) 0.1121(4) 0.097(10) Uani 1 1 d D . .
H35 H -0.8356 -1.2149 0.1201 0.117 Uiso 1 1 calc R . .
C36 C -0.8283(9) -1.0705(9) 0.1219(2) 0.0256(9) Uani 1 1 d D . .
H36 H -0.7850 -1.0443 0.1386 0.031 Uiso 1 1 calc R . .
O11 O -0.8139(14) -0.9078(15) 0.1200(5) 0.118(5) Uani 1 1 d . . .
H11 H -0.8360 -0.8718 0.1116 0.176 Uiso 1 1 calc R . .
O12 O -0.9798(14) -1.3140(15) 0.0765(5) 0.118(5) Uani 1 1 d . . .
H12 H -0.9580 -1.3489 0.0855 0.176 Uiso 1 1 calc R . .
C1 C -0.6476(9) -1.3364(9) 0.0283(2) 0.0193(10) Uani 1 1 d . . .
C2 C -0.7505(10) -1.3646(9) -0.0138(3) 0.028(3) Uani 1 1 d . . .
H2 H -0.8237 -1.4251 -0.0164 0.034 Uiso 1 1 calc R . .
C3 C -0.6625(9) -1.3954(8) -0.0193(3) 0.018(2) Uani 1 1 d . . .
H3 H -0.6954 -1.4706 -0.0256 0.022 Uiso 1 1 calc R . .
C4 C -0.6358(9) -1.2572(9) -0.0510(3) 0.0193(10) Uani 1 1 d . . .
C5 C -0.5283(9) -1.4063(10) 0.0151(3) 0.0256(9) Uani 1 1 d . . .
H5A H -0.5380 -1.4321 0.0352 0.031 Uiso 1 1 calc R . .
H5B H -0.5357 -1.4637 0.0023 0.031 Uiso 1 1 calc R . .
C6 C -0.5048(11) -1.3190(10) -0.0540(3) 0.0256(9) Uani 1 1 d . . .
H6A H -0.4939 -1.2937 -0.0742 0.031 Uiso 1 1 calc R . .
H6B H -0.5145 -1.3908 -0.0541 0.031 Uiso 1 1 calc R . .
C7 C -0.3739(9) -1.2522(8) 0.0341(3) 0.018(2) Uani 1 1 d . . .
C8 C -0.3680(9) -1.2906(9) -0.0151(3) 0.025(3) Uani 1 1 d . . .
H8 H -0.3579 -1.3488 -0.0226 0.030 Uiso 1 1 calc R . .
C9 C -0.2589(9) -1.1889(9) -0.0063(3) 0.018(2) Uani 1 1 d . . .
H9 H -0.1990 -1.2029 -0.0080 0.022 Uiso 1 1 calc R . .
C10 C -0.3384(9) -1.1481(9) -0.0457(3) 0.0193(10) Uani 1 1 d . . .
C11 C -0.1918(9) -1.0898(10) 0.0425(3) 0.0256(9) Uani 1 1 d . . .
H11A H -0.2071 -1.1156 0.0626 0.031 Uiso 1 1 calc R . .
H11B H -0.1227 -1.0815 0.0371 0.031 Uiso 1 1 calc R . .
C12 C -0.1644(10) -1.0003(11) -0.0296(3) 0.031(3) Uani 1 1 d . . .
H12A H -0.0973 -0.9991 -0.0259 0.037 Uiso 1 1 calc R . .
H12B H -0.1607 -0.9734 -0.0495 0.037 Uiso 1 1 calc R . .
C13 C -0.2315(9) -0.9552(9) 0.0618(2) 0.023(3) Uani 1 1 d . . .
C14 C -0.1258(9) -0.9081(8) 0.0191(3) 0.021(2) Uani 1 1 d . . .
H14 H -0.0498 -0.8879 0.0188 0.025 Uiso 1 1 calc R . .
C15 C -0.1430(9) -0.8144(9) 0.0296(3) 0.022(2) Uani 1 1 d . . .
H15 H -0.0746 -0.7519 0.0355 0.026 Uiso 1 1 calc R . .
C16 C -0.2040(9) -0.8567(9) -0.0178(3) 0.0193(10) Uani 1 1 d . . .
C17 C -0.2411(9) -0.7944(10) 0.0737(3) 0.0256(9) Uani 1 1 d . . .
H17A H -0.1831 -0.7204 0.0728 0.031 Uiso 1 1 calc R . .
H17B H -0.2455 -0.8191 0.0938 0.031 Uiso 1 1 calc R . .
C18 C -0.2162(9) -0.7079(10) 0.0049(3) 0.0256(9) Uani 1 1 d . . .
H18A H -0.1662 -0.6502 0.0177 0.031 Uiso 1 1 calc R . .
H18B H -0.2102 -0.6782 -0.0147 0.031 Uiso 1 1 calc R . .
C19 C -0.4352(9) -0.8720(9) 0.0782(3) 0.020(2) Uani 1 1 d . . .
C20 C -0.3509(8) -0.7325(9) 0.0445(3) 0.0170(13) Uani 1 1 d . . .
H20 H -0.3139 -0.6566 0.0502 0.020 Uiso 1 1 calc R . .
C21 C -0.4728(8) -0.7797(8) 0.0426(3) 0.0170(13) Uani 1 1 d . . .
H21 H -0.4932 -0.7252 0.0466 0.020 Uiso 1 1 calc R . .
C22 C -0.4101(9) -0.7987(9) -0.0022(2) 0.0193(10) Uani 1 1 d . . .
C23 C -0.6252(9) -0.9383(9) 0.0696(3) 0.023(2) Uani 1 1 d . . .
H23A H -0.6334 -0.9702 0.0889 0.027 Uiso 1 1 calc R . .
H23B H -0.6645 -0.8996 0.0697 0.027 Uiso 1 1 calc R . .
C24 C -0.5991(9) -0.8520(9) -0.0011(3) 0.022(2) Uani 1 1 d . . .
H24A H -0.6341 -0.8184 0.0091 0.027 Uiso 1 1 calc R . .
H24B H -0.5850 -0.8246 -0.0211 0.027 Uiso 1 1 calc R . .
C25 C -0.6957(8) -1.1216(9) 0.0558(2) 0.018(2) Uani 1 1 d . . .
C26 C -0.7338(8) -1.0219(8) 0.0234(2) 0.018(2) Uani 1 1 d . . .
H26 H -0.7870 -1.0010 0.0286 0.021 Uiso 1 1 calc R . .
C27 C -0.7870(8) -1.1373(8) 0.0125(3) 0.0170(13) Uani 1 1 d . . .
H27 H -0.8648 -1.1681 0.0103 0.020 Uiso 1 1 calc R . .
C28 C -0.6750(9) -1.0320(10) -0.0246(3) 0.025(3) Uani 1 1 d . . .
C29 C -0.7942(9) -1.3039(10) 0.0345(3) 0.0256(9) Uani 1 1 d . . .
H29A H -0.7936 -1.3280 0.0544 0.031 Uiso 1 1 calc R . .
H29B H -0.8672 -1.3448 0.0271 0.031 Uiso 1 1 calc R . .
C30 C -0.7771(10) -1.2181(10) -0.0361(3) 0.0256(9) Uani 1 1 d . . .
H30A H -0.7711 -1.1902 -0.0560 0.031 Uiso 1 1 calc R . .
H30B H -0.8529 -1.2656 -0.0321 0.031 Uiso 1 1 calc R . .
N1 N -0.7263(7) -1.3248(6) 0.0167(2) 0.0119(17) Uani 1 1 d . . .
N2 N -0.6119(7) -1.3812(7) 0.0080(2) 0.0175(19) Uani 1 1 d . . .
N3 N -0.7224(8) -1.2805(7) -0.0350(2) 0.022(2) Uani 1 1 d . . .
N4 N -0.6010(9) -1.3249(8) -0.0431(2) 0.029(2) Uani 1 1 d . . .
N5 N -0.4230(7) -1.3169(7) 0.0120(2) 0.0181(19) Uani 1 1 d . . .
N6 N -0.2743(8) -1.1692(8) 0.0232(2) 0.022(2) Uani 1 1 d . . .
N7 N -0.4097(8) -1.2497(9) -0.0372(2) 0.028(2) Uani 1 1 d . . .
N8 N -0.2497(7) -1.1088(7) -0.0285(2) 0.022(2) Uani 1 1 d . . .
N9 N -0.1855(8) -0.9874(8) 0.0409(3) 0.028(2) Uani 1 1 d . . .
N10 N -0.2153(7) -0.8585(7) 0.0547(2) 0.0200(11) Uani 1 1 d . . .
N11 N -0.1727(7) -0.9299(8) -0.0097(2) 0.019(2) Uani 1 1 d . . .
N12 N -0.1870(7) -0.7900(7) 0.0037(2) 0.0200(11) Uani 1 1 d . . .
N13 N -0.3408(8) -0.7979(8) 0.0664(3) 0.027(2) Uani 1 1 d . . .
N14 N -0.5130(7) -0.8620(7) 0.0650(2) 0.0153(18) Uani 1 1 d . . .
N15 N -0.3214(7) -0.7469(7) 0.0154(2) 0.0175(19) Uani 1 1 d . . .
N16 N -0.4991(7) -0.8199(7) 0.0130(2) 0.0164(18) Uani 1 1 d . . .
N17 N -0.6731(7) -1.0215(7) 0.0487(2) 0.020(2) Uani 1 1 d . . .
N18 N -0.7623(7) -1.1911(7) 0.0351(2) 0.0159(18) Uani 1 1 d . . .
N19 N -0.6703(7) -0.9624(7) -0.0022(2) 0.0169(19) Uani 1 1 d . . .
N20 N -0.7358(7) -1.1292(7) -0.0156(2) 0.0200(11) Uani 1 1 d . . .
O1 O -0.6145(7) -1.3153(7) 0.0538(2) 0.0251(18) Uani 1 1 d . . .
O2 O -0.3982(7) -1.2562(6) 0.05986(19) 0.0248(18) Uani 1 1 d . . .
O3 O -0.2750(7) -1.0061(7) 0.0839(2) 0.030(2) Uani 1 1 d . . .
O4 O -0.4491(6) -0.9356(6) 0.0971(2) 0.0226(16) Uani 1 1 d . . .
O5 O -0.6635(7) -1.1445(6) 0.07773(19) 0.0253(18) Uani 1 1 d . . .
O6 O -0.6015(7) -1.1949(7) -0.0710(2) 0.0323(18) Uani 1 1 d . . .
O7 O -0.3486(6) -1.1007(7) -0.0664(2) 0.0284(19) Uani 1 1 d . . .
O8 O -0.2394(7) -0.8548(6) -0.0432(2) 0.0233(17) Uani 1 1 d . . .
O9 O -0.4106(6) -0.8244(6) -0.02811(18) 0.0191(16) Uani 1 1 d . . .
O10 O -0.6298(7) -1.0001(7) -0.0480(2) 0.0278(19) Uani 1 1 d . . .

loop_
_atom_site_aniso_label
_atom_site_aniso_U_11
_atom_site_aniso_U_22
_atom_site_aniso_U_33
_atom_site_aniso_U_23
_atom_site_aniso_U_13
_atom_site_aniso_U_12
Cl1 0.072(7) 0.089(8) 0.154(14) 0.035(9) 0.036(8) 0.038(7)
Cl2 0.075(9) 0.129(13) 0.25(2) -0.072(15) -0.002(11) 0.032(8)
Cl3 0.075(9) 0.129(13) 0.25(2) -0.072(15) -0.002(11) 0.032(8)
Cl4 0.26(3) 0.142(16) 1.18(12) 0.33(4) 0.19(4) 0.103(17)
Cl5 0.60(5) 0.098(10) 0.74(7) 0.13(2) 0.08(5) -0.017(18)
O1W 0.019(4) 0.026(4) 0.047(5) -0.007(4) -0.004(4) 0.012(3)
O2W 0.033(4) 0.026(4) 0.037(5) -0.002(4) -0.001(4) 0.020(4)
O3W 0.026(4) 0.024(4) 0.034(5) -0.002(3) -0.007(3) 0.008(4)
O4W 0.023(4) 0.019(4) 0.032(5) 0.016(3) 0.000(3) 0.003(3)
Lu1 0.0226(2) 0.0211(2) 0.0135(2) 0.00271(18) -0.00118(19) 0.01089(19)
C31 0.016(6) 0.016(6) 0.137(19) 0.029(8) 0.042(9) 0.010(5)
C32 0.088(16) 0.097(17) 0.068(14) 0.030(12) 0.049(12) 0.067(14)
C33 0.092(16) 0.098(17) 0.066(15) 0.016(12) 0.044(12) 0.055(15)
C34 0.044(11) 0.073(14) 0.16(3) 0.010(16) 0.058(15) 0.024(11)
C35 0.061(13) 0.102(18) 0.16(3) 0.088(18) 0.082(16) 0.062(14)
C36 0.024(2) 0.031(2) 0.020(2) 0.0035(17) 0.0001(17) 0.0132(18)
O11 0.089(9) 0.098(10) 0.160(15) 0.028(9) 0.050(9) 0.042(8)
O12 0.089(9) 0.098(10) 0.160(15) 0.028(9) 0.050(9) 0.042(8)
C1 0.023(3) 0.021(2) 0.010(2) -0.0005(19) 0.0032(19) 0.009(2)
C2 0.036(7) 0.016(6) 0.026(7) 0.010(5) 0.002(5) 0.008(5)
C3 0.025(6) 0.009(5) 0.017(6) 0.002(4) -0.005(4) 0.005(4)
C4 0.023(3) 0.021(2) 0.010(2) -0.0005(19) 0.0032(19) 0.009(2)
C5 0.024(2) 0.031(2) 0.020(2) 0.0035(17) 0.0001(17) 0.0132(18)
C6 0.024(2) 0.031(2) 0.020(2) 0.0035(17) 0.0001(17) 0.0132(18)
C7 0.023(6) 0.013(5) 0.024(6) 0.004(4) 0.000(4) 0.013(5)
C8 0.015(5) 0.023(6) 0.039(8) 0.003(5) 0.007(5) 0.011(5)
C9 0.026(6) 0.022(6) 0.017(6) 0.009(4) 0.009(4) 0.020(5)
C10 0.023(3) 0.021(2) 0.010(2) -0.0005(19) 0.0032(19) 0.009(2)
C11 0.024(2) 0.031(2) 0.020(2) 0.0035(17) 0.0001(17) 0.0132(18)
C12 0.025(6) 0.044(8) 0.029(7) 0.002(6) 0.002(5) 0.022(6)
C13 0.020(6) 0.031(6) 0.005(5) 0.004(4) 0.004(4) 0.003(5)
C14 0.012(5) 0.015(5) 0.025(7) 0.005(4) -0.003(4) -0.001(4)
C15 0.018(5) 0.024(6) 0.022(6) 0.009(5) 0.003(4) 0.009(5)
C16 0.023(3) 0.021(2) 0.010(2) -0.0005(19) 0.0032(19) 0.009(2)
C17 0.024(2) 0.031(2) 0.020(2) 0.0035(17) 0.0001(17) 0.0132(18)
C18 0.024(2) 0.031(2) 0.020(2) 0.0035(17) 0.0001(17) 0.0132(18)
C19 0.023(6) 0.022(6) 0.018(6) -0.005(5) 0.003(4) 0.014(5)
C20 0.013(3) 0.018(3) 0.023(4) 0.003(2) 0.002(2) 0.010(3)
C21 0.013(3) 0.018(3) 0.023(4) 0.003(2) 0.002(2) 0.010(3)
C22 0.023(3) 0.021(2) 0.010(2) -0.0005(19) 0.0032(19) 0.009(2)
C23 0.019(6) 0.021(6) 0.035(7) -0.003(5) 0.001(5) 0.014(5)
C24 0.027(6) 0.031(6) 0.010(6) -0.002(4) 0.000(4) 0.015(5)
C25 0.006(5) 0.028(6) 0.014(6) 0.001(4) 0.004(4) 0.005(4)
C26 0.017(5) 0.019(5) 0.012(5) 0.007(4) 0.004(4) 0.006(4)
C27 0.013(3) 0.018(3) 0.023(4) 0.003(2) 0.002(2) 0.010(3)
C28 0.018(6) 0.038(7) 0.022(7) 0.005(5) 0.000(5) 0.016(5)
C29 0.024(2) 0.031(2) 0.020(2) 0.0035(17) 0.0001(17) 0.0132(18)
C30 0.024(2) 0.031(2) 0.020(2) 0.0035(17) 0.0001(17) 0.0132(18)
N1 0.019(4) 0.004(4) 0.012(4) 0.001(3) -0.002(3) 0.005(3)
N2 0.016(4) 0.011(4) 0.020(5) 0.004(3) 0.003(4) 0.002(4)
N3 0.037(6) 0.016(5) 0.011(5) -0.003(3) -0.001(4) 0.011(4)
N4 0.046(7) 0.031(6) 0.020(6) 0.005(4) -0.003(5) 0.025(5)
N5 0.022(5) 0.013(4) 0.017(5) 0.001(4) -0.001(4) 0.006(4)
N6 0.024(5) 0.034(5) 0.004(5) 0.003(4) -0.002(4) 0.011(4)
N7 0.032(6) 0.039(6) 0.021(6) 0.002(4) 0.005(4) 0.024(5)
N8 0.022(5) 0.021(5) 0.026(6) 0.004(4) 0.001(4) 0.012(4)
N9 0.017(5) 0.027(5) 0.035(6) -0.001(4) -0.002(4) 0.007(4)
N10 0.019(3) 0.022(3) 0.013(3) -0.003(2) -0.002(2) 0.006(2)
N11 0.015(4) 0.037(5) 0.009(5) -0.005(4) -0.006(3) 0.016(4)
N12 0.019(3) 0.022(3) 0.013(3) -0.003(2) -0.002(2) 0.006(2)
N13 0.019(5) 0.033(6) 0.029(7) 0.010(4) 0.005(4) 0.012(4)
N14 0.020(5) 0.013(4) 0.008(4) 0.007(3) 0.004(3) 0.006(4)
N15 0.012(4) 0.014(4) 0.017(5) -0.008(3) -0.003(3) 0.000(3)
N16 0.018(4) 0.020(4) 0.015(5) 0.010(4) 0.012(4) 0.013(4)
N17 0.019(5) 0.020(5) 0.021(5) 0.001(4) 0.005(4) 0.010(4)
N18 0.018(4) 0.017(4) 0.020(5) 0.001(4) -0.005(4) 0.014(4)
N19 0.030(5) 0.013(4) 0.011(5) 0.009(3) 0.010(4) 0.013(4)
N20 0.019(3) 0.022(3) 0.013(3) -0.003(2) -0.002(2) 0.006(2)
O1 0.034(5) 0.032(5) 0.022(4) -0.003(3) 0.002(3) 0.025(4)
O2 0.030(4) 0.028(4) 0.016(5) 0.005(3) 0.001(3) 0.014(4)
O3 0.039(5) 0.025(4) 0.024(5) 0.001(3) 0.001(4) 0.014(4)
O4 0.021(4) 0.025(4) 0.024(4) 0.010(4) 0.005(3) 0.014(3)
O5 0.039(5) 0.026(4) 0.010(4) 0.002(3) -0.005(3) 0.015(4)
O6 0.040(5) 0.040(5) 0.020(4) 0.000(4) 0.000(4) 0.022(4)
O7 0.028(4) 0.036(5) 0.021(5) 0.008(4) 0.005(3) 0.015(4)
O8 0.028(4) 0.024(4) 0.021(4) 0.007(3) 0.004(3) 0.015(4)
O9 0.016(4) 0.023(4) 0.010(4) 0.000(3) -0.003(3) 0.004(3)
O10 0.031(5) 0.028(5) 0.018(4) 0.004(3) 0.001(4) 0.010(4)

loop_
_atom_type_symbol
_atom_type_description
_atom_type_scat_dispersion_real
_atom_type_scat_dispersion_imag
_atom_type_scat_source
C C 0.0033 0.0016 'International Tables Vol C Tables 4.2.6.8 and 6.1.1.4'
H H 0.0000 0.0000 'International Tables Vol C Tables 4.2.6.8 and 6.1.1.4'
N N 0.0061 0.0033 'International Tables Vol C Tables 4.2.6.8 and 6.1.1.4'
O O 0.0106 0.0060 'International Tables Vol C Tables 4.2.6.8 and 6.1.1.4'
Lu Lu -0.4720 5.8584 'International Tables Vol C Tables 4.2.6.8 and 6.1.1.4'
Cl Cl 0.1484 0.1585 'International Tables Vol C Tables 4.2.6.8 and 6.1.1.4'

loop_
_geom_angle_atom_site_label_1
_geom_angle_atom_site_label_2
_geom_angle_atom_site_label_3
_geom_angle
_geom_angle_site_symmetry_1
_geom_angle_site_symmetry_3
O1W Lu1 O9 116.7(3) . 5_445
O1W Lu1 O8 72.2(3) . 5_445
O9 Lu1 O8 76.6(3) 5_445 5_445
O1W Lu1 O1 78.9(3) . .
O9 Lu1 O1 135.6(3) 5_445 .
O8 Lu1 O1 145.0(3) 5_445 .
O1W Lu1 O4W 71.7(3) . .
O9 Lu1 O4W 72.4(3) 5_445 .
O8 Lu1 O4W 113.1(3) 5_445 .
O1 Lu1 O4W 74.6(3) . .
O1W Lu1 O2W 140.1(3) . .
O9 Lu1 O2W 79.3(3) 5_445 .
O8 Lu1 O2W 77.3(3) 5_445 .
O1 Lu1 O2W 116.3(3) . .
O4W Lu1 O2W 145.9(3) . .
O1W Lu1 O3W 145.8(3) . .
O9 Lu1 O3W 74.6(3) 5_445 .
O8 Lu1 O3W 140.6(3) 5_445 .
O1 Lu1 O3W 72.5(3) . .
O4W Lu1 O3W 82.7(3) . .
O2W Lu1 O3W 71.5(3) . .
O1W Lu1 O2 76.6(3) . .
O9 Lu1 O2 146.0(3) 5_445 .
O8 Lu1 O2 78.8(3) 5_445 .
O1 Lu1 O2 75.6(3) . .
O4W Lu1 O2 139.8(3) . .
O2W Lu1 O2 72.7(3) . .
O3W Lu1 O2 112.9(3) . .
C32 C31 O11 125.7(14) . .
C32 C31 C36 123.9(14) . .
O11 C31 C36 110.4(16) . .
C31 C32 C33 117.0(18) . .
C31 C32 H32 121.5 . .
C33 C32 H32 121.5 . .
C32 C33 C34 118(2) . .
C32 C33 H33 121.1 . .
C34 C33 H33 121.1 . .
C33 C34 C35 126(2) . .
C33 C34 O12 111.0(18) . .
C35 C34 O12 122.4(17) . .
C36 C35 C34 114.5(17) . .
C36 C35 H35 122.8 . .
C34 C35 H35 122.8 . .
C35 C36 C31 120.1(13) . .
C35 C36 H36 120.0 . .
C31 C36 H36 120.0 . .
C31 O11 H11 109.5 . .
C34 O12 H12 109.5 . .
O1 C1 N1 126.2(10) . .
O1 C1 N2 124.2(10) . .
N1 C1 N2 109.5(9) . .
N3 C2 N1 113.0(9) . .
N3 C2 C3 101.9(9) . .
N1 C2 C3 101.1(9) . .
N3 C2 H2 113.2 . .
N1 C2 H2 113.2 . .
C3 C2 H2 113.2 . .
N2 C3 N4 118.0(9) . .
N2 C3 C2 104.8(9) . .
N4 C3 C2 102.7(8) . .
N2 C3 H3 110.3 . .
N4 C3 H3 110.3 . .
C2 C3 H3 110.3 . .
O6 C4 N3 125.8(11) . .
O6 C4 N4 125.6(10) . .
N3 C4 N4 108.1(10) . .
N5 C5 N2 113.1(9) . .
N5 C5 H5A 109.0 . .
N2 C5 H5A 109.0 . .
N5 C5 H5B 109.0 . .
N2 C5 H5B 109.0 . .
H5A C5 H5B 107.8 . .
N4 C6 N7 114.4(11) . .
N4 C6 H6A 108.7 . .
N7 C6 H6A 108.7 . .
N4 C6 H6B 108.7 . .
N7 C6 H6B 108.7 . .
H6A C6 H6B 107.6 . .
O2 C7 N5 131.6(11) . .
O2 C7 N6 121.4(10) . .
N5 C7 N6 106.9(10) . .
N5 C8 N7 115.2(9) . .
N5 C8 C9 101.2(9) . .
N7 C8 C9 102.9(9) . .
N5 C8 H8 112.2 . .
N7 C8 H8 112.2 . .
C9 C8 H8 112.2 . .
N6 C9 N8 116.8(9) . .
N6 C9 C8 104.1(9) . .
N8 C9 C8 102.1(9) . .
N6 C9 H9 111.0 . .
N8 C9 H9 111.0 . .
C8 C9 H9 111.0 . .
O7 C10 N8 124.5(10) . .
O7 C10 N7 125.9(11) . .
N8 C10 N7 109.5(10) . .
N9 C11 N6 112.6(10) . .
N9 C11 H11A 109.1 . .
N6 C11 H11A 109.1 . .
N9 C11 H11B 109.1 . .
N6 C11 H11B 109.1 . .
H11A C11 H11B 107.8 . .
N11 C12 N8 115.3(10) . .
N11 C12 H12A 108.4 . .
N8 C12 H12A 108.4 . .
N11 C12 H12B 108.4 . .
N8 C12 H12B 108.4 . .
H12A C12 H12B 107.5 . .
O3 C13 N10 126.7(11) . .
O3 C13 N9 124.2(12) . .
N10 C13 N9 109.0(10) . .
N9 C14 N11 115.4(9) . .
N9 C14 C15 100.8(9) . .
N11 C14 C15 102.0(9) . .
N9 C14 H14 112.5 . .
N11 C14 H14 112.5 . .
C15 C14 H14 112.5 . .
N10 C15 N12 115.7(9) . .
N10 C15 C14 104.4(9) . .
N12 C15 C14 103.8(9) . .
N10 C15 H15 110.8 . .
N12 C15 H15 110.8 . .
C14 C15 H15 110.8 . .
O8 C16 N12 126.6(11) . .
O8 C16 N11 122.9(10) . .
N12 C16 N11 110.5(10) . .
N10 C17 N13 114.1(10) . .
N10 C17 H17A 108.7 . .
N13 C17 H17A 108.7 . .
N10 C17 H17B 108.7 . .
N13 C17 H17B 108.7 . .
H17A C17 H17B 107.6 . .
N15 C18 N12 112.5(10) . .
N15 C18 H18A 109.1 . .
N12 C18 H18A 109.1 . .
N15 C18 H18B 109.1 . .
N12 C18 H18B 109.1 . .
H18A C18 H18B 107.8 . .
O4 C19 N14 125.0(10) . .
O4 C19 N13 127.4(11) . .
N14 C19 N13 107.7(10) . .
N13 C20 N15 114.3(9) . .
N13 C20 C21 102.6(9) . .
N15 C20 C21 103.9(9) . .
N13 C20 H20 111.8 . .
N15 C20 H20 111.8 . .
C21 C20 H20 111.8 . .
N16 C21 N14 114.4(9) . .
N16 C21 C20 104.0(8) . .
N14 C21 C20 103.0(8) . .
N16 C21 H21 111.6 . .
N14 C21 H21 111.6 . .
C20 C21 H21 111.6 . .
O9 C22 N16 123.8(10) . .
O9 C22 N15 125.9(10) . .
N16 C22 N15 110.3(10) . .
N17 C23 N14 115.9(9) . .
N17 C23 H23A 108.3 . .
N14 C23 H23A 108.3 . .
N17 C23 H23B 108.3 . .
N14 C23 H23B 108.3 . .
H23A C23 H23B 107.4 . .
N19 C24 N16 115.6(9) . .
N19 C24 H24A 108.4 . .
N16 C24 H24A 108.4 . .
N19 C24 H24B 108.4 . .
N16 C24 H24B 108.4 . .
H24A C24 H24B 107.4 . .
O5 C25 N17 124.4(10) . .
O5 C25 N18 126.5(10) . .
N17 C25 N18 109.1(9) . .
N17 C26 N19 115.6(9) . .
N17 C26 C27 103.7(8) . .
N19 C26 C27 102.0(9) . .
N17 C26 H26 111.6 . .
N19 C26 H26 111.6 . .
C27 C26 H26 111.6 . .
N18 C27 N20 114.8(9) . .
N18 C27 C26 103.4(9) . .
N20 C27 C26 103.8(8) . .
N18 C27 H27 111.4 . .
N20 C27 H27 111.4 . .
C26 C27 H27 111.4 . .
O10 C28 N20 129.4(12) . .
O10 C28 N19 122.8(11) . .
N20 C28 N19 107.8(10) . .
N1 C29 N18 112.7(9) . .
N1 C29 H29A 109.1 . .
N18 C29 H29A 109.1 . .
N1 C29 H29B 109.1 . .
N18 C29 H29B 109.1 . .
H29A C29 H29B 107.8 . .
N20 C30 N3 114.3(10) . .
N20 C30 H30A 108.7 . .
N3 C30 H30A 108.7 . .
N20 C30 H30B 108.7 . .
N3 C30 H30B 108.7 . .
H30A C30 H30B 107.6 . .
C1 N1 C29 121.4(9) . .
C1 N1 C2 112.0(9) . .
C29 N1 C2 124.6(9) . .
C1 N2 C3 112.2(9) . .
C1 N2 C5 121.4(10) . .
C3 N2 C5 126.5(10) . .
C4 N3 C2 114.2(10) . .
C4 N3 C30 123.4(10) . .
C2 N3 C30 121.9(10) . .
C4 N4 C6 124.2(10) . .
C4 N4 C3 112.9(10) . .
C6 N4 C3 122.3(10) . .
C7 N5 C8 116.6(9) . .
C7 N5 C5 121.2(10) . .
C8 N5 C5 122.1(9) . .
C9 N6 C7 110.9(9) . .
C9 N6 C11 125.5(10) . .
C7 N6 C11 122.3(9) . .
C10 N7 C8 113.2(10) . .
C10 N7 C6 122.7(10) . .
C8 N7 C6 122.1(10) . .
C10 N8 C12 123.4(10) . .
C10 N8 C9 111.5(9) . .
C12 N8 C9 124.7(10) . .
C13 N9 C14 114.3(10) . .
C13 N9 C11 121.6(10) . .
C14 N9 C11 124.0(10) . .
C13 N10 C17 123.9(10) . .
C13 N10 C15 111.0(9) . .
C17 N10 C15 123.1(9) . .
C16 N11 C12 123.7(10) . .
C16 N11 C14 111.7(9) . .
C12 N11 C14 123.0(10) . .
C16 N12 C18 127.5(10) . .
C16 N12 C15 111.7(10) . .
C18 N12 C15 120.5(9) . .
C19 N13 C20 113.8(10) . .
C19 N13 C17 121.6(10) . .
C20 N13 C17 124.3(9) . .
C19 N14 C23 122.1(9) . .
C19 N14 C21 112.9(9) . .
C23 N14 C21 124.2(9) . .
C22 N15 C18 122.8(10) . .
C22 N15 C20 110.8(8) . .
C18 N15 C20 126.3(9) . .
C22 N16 C24 122.5(10) . .
C22 N16 C21 110.9(9) . .
C24 N16 C21 124.7(8) . .
C25 N17 C23 120.3(10) . .
C25 N17 C26 111.3(9) . .
C23 N17 C26 125.3(9) . .
C25 N18 C27 111.9(9) . .
C25 N18 C29 123.4(9) . .
C27 N18 C29 124.4(9) . .
C24 N19 C28 125.6(9) . .
C24 N19 C26 121.9(9) . .
C28 N19 C26 111.4(9) . .
C28 N20 C27 114.1(9) . .
C28 N20 C30 120.5(10) . .
C27 N20 C30 121.9(9) . .
C1 O1 Lu1 156.0(7) . .
C7 O2 Lu1 147.6(8) . .
C16 O8 Lu1 146.8(7) . 6_654
C22 O9 Lu1 149.3(7) . 6_654

loop_
_geom_bond_atom_site_label_1
_geom_bond_atom_site_label_2
_geom_bond_distance
_geom_bond_site_symmetry_2
O1W Lu1 2.265(8) .
O2W Lu1 2.301(7) .
O3W Lu1 2.316(8) .
O4W Lu1 2.296(9) .
Lu1 O9 2.271(8) 5_445
Lu1 O8 2.278(8) 5_445
Lu1 O1 2.279(8) .
Lu1 O2 2.329(8) .
C31 C32 1.380(2) .
C31 O11 1.38(2) .
C31 C36 1.380(2) .
C32 C33 1.380(2) .
C32 H32 0.9400 .
C33 C34 1.380(2) .
C33 H33 0.9400 .
C34 C35 1.380(2) .
C34 O12 1.49(3) .
C35 C36 1.380(2) .
C35 H35 0.9400 .
C36 H36 0.9400 .
O11 H11 0.8300 .
O12 H12 0.8300 .
C1 O1 1.241(14) .
C1 N1 1.344(14) .
C1 N2 1.377(14) .
C2 N3 1.450(14) .
C2 N1 1.487(16) .
C2 C3 1.570(17) .
C2 H2 0.9900 .
C3 N2 1.412(14) .
C3 N4 1.456(15) .
C3 H3 0.9900 .
C4 O6 1.206(14) .
C4 N3 1.344(15) .
C4 N4 1.359(15) .
C5 N5 1.434(14) .
C5 N2 1.468(15) .
C5 H5A 0.9800 .
C5 H5B 0.9800 .
C6 N4 1.444(17) .
C6 N7 1.456(17) .
C6 H6A 0.9800 .
C6 H6B 0.9800 .
C7 O2 1.227(14) .
C7 N5 1.321(15) .
C7 N6 1.431(15) .
C8 N5 1.420(16) .
C8 N7 1.449(16) .
C8 C9 1.585(16) .
C8 H8 0.9900 .
C9 N6 1.422(15) .
C9 N8 1.498(14) .
C9 H9 0.9900 .
C10 O7 1.226(14) .
C10 N8 1.367(15) .
C10 N7 1.368(16) .
C11 N9 1.445(16) .
C11 N6 1.470(15) .
C11 H11A 0.9800 .
C11 H11B 0.9800 .
C12 N11 1.419(16) .
C12 N8 1.438(16) .
C12 H12A 0.9800 .
C12 H12B 0.9800 .
C13 O3 1.228(14) .
C13 N10 1.341(16) .
C13 N9 1.375(16) .
C14 N9 1.440(15) .
C14 N11 1.447(15) .
C14 C15 1.575(17) .
C14 H14 0.9900 .
C15 N10 1.470(14) .
C15 N12 1.471(14) .
C15 H15 0.9900 .
C16 O8 1.278(14) .
C16 N12 1.316(14) .
C16 N11 1.398(15) .
C17 N10 1.455(15) .
C17 N13 1.461(15) .
C17 H17A 0.9800 .
C17 H17B 0.9800 .
C18 N15 1.421(15) .
C18 N12 1.453(16) .
C18 H18A 0.9800 .
C18 H18B 0.9800 .
C19 O4 1.207(14) .
C19 N14 1.351(15) .
C19 N13 1.361(15) .
C20 N13 1.439(15) .
C20 N15 1.446(14) .
C20 C21 1.548(14) .
C20 H20 0.9900 .
C21 N16 1.453(15) .
C21 N14 1.457(13) .
C21 H21 0.9900 .
C22 O9 1.244(13) .
C22 N16 1.360(14) .
C22 N15 1.380(14) .
C23 N17 1.418(15) .
C23 N14 1.456(14) .
C23 H23A 0.9800 .
C23 H23B 0.9800 .
C24 N19 1.408(15) .
C24 N16 1.436(15) .
C24 H24A 0.9800 .
C24 H24B 0.9800 .
C25 O5 1.222(14) .
C25 N17 1.360(15) .
C25 N18 1.369(14) .
C26 N17 1.458(15) .
C26 N19 1.472(12) .
C26 C27 1.535(15) .
C26 H26 0.9900 .
C27 N18 1.447(13) .
C27 N20 1.461(14) .
C27 H27 0.9900 .
C28 O10 1.223(15) .
C28 N20 1.302(16) .
C28 N19 1.418(16) .
C29 N1 1.425(15) .
C29 N18 1.462(15) .
C29 H29A 0.9800 .
C29 H29B 0.9800 .
C30 N20 1.463(15) .
C30 N3 1.474(15) .
C30 H30A 0.9800 .
C30 H30B 0.9800 .
O8 Lu1 2.278(8) 6_654
O9 Lu1 2.271(8) 6_654

loop_
_platon_squeeze_void_nr
_platon_squeeze_void_average_x
_platon_squeeze_void_average_y
_platon_squeeze_void_average_z
_platon_squeeze_void_volume
_platon_squeeze_void_count_electrons
_platon_squeeze_void_content
1 -0.060 0.176 0.178 147 75 ' '
2 -0.236 -0.060 0.344 147 75 ' '
3 0.064 0.601 0.344 44 14 ' '
4 -0.176 0.764 0.511 147 75 ' '
5 0.181 0.434 0.515 91 61 ' '
6 0.059 0.824 0.678 147 75 ' '
7 0.235 1.059 0.844 147 75 ' '
8 -0.064 0.399 0.844 44 14 ' '
9 0.176 0.236 1.011 146 75 ' '
10 -0.182 0.566 1.014 92 61 ' '
11 0.252 0.818 0.181 92 61 ' '
12 0.433 0.252 0.348 90 60 ' '
13 0.399 0.463 0.678 44 14 ' '
14 0.463 0.064 0.511 44 14 ' '
15 0.537 0.936 0.011 44 14 ' '
16 0.566 0.748 0.848 90 60 ' '
17 0.601 0.537 0.178 44 14 ' '
18 0.748 0.181 0.681 91 60 ' '
